data_2217255
loop_
_publ_author_name
'Hua, Guoxiong'
'Li, Yang'
'Slawin, Alexandra M Z'
'Woollins, J Derek'

_publ_section_title
;
 1,5,6-Triphenyl-8-oxa-7-selena-6-phosphabicyclo[3.2.1]octane-6-selone
;
_journal_coeditor_code PV2051
_journal_issue 1
_journal_name_full 'Acta Crystallographica Section E'
_journal_page_first o184
_journal_page_last o184
_journal_paper_doi 10.1107/S1600536807063945
_journal_volume 64
_journal_year 2008
_chemical_formula_iupac 'C23 H21 O P Se2'
_chemical_formula_moiety 'C23 H21 O P Se2'
_chemical_formula_sum 'C23 H21 O P Se2'
_chemical_formula_weight 502.29
_chemical_name_systematic
;
1,5,6-Triphenyl-8-oxa-7-selena-6-phosphabicyclo[3.2.1]octane-6-selone
;
_space_group_IT_number 2
_symmetry_cell_setting triclinic
_symmetry_space_group_name_Hall '-P 1'
_symmetry_space_group_name_H-M 'P -1'
_atom_sites_solution_hydrogens geom
_atom_sites_solution_primary direct
_atom_sites_solution_secondary difmap
_audit_creation_method SHELXL-97
_cell_angle_alpha 84.949(8)
_cell_angle_beta 75.677(7)
_cell_angle_gamma 89.266(8)
_cell_formula_units_Z 2
_cell_length_a 7.6802(9)
_cell_length_b 9.0613(12)
_cell_length_c 14.9070(16)
_cell_measurement_reflns_used 3344
_cell_measurement_temperature 93(2)
_cell_measurement_theta_max 28.3678
_cell_measurement_theta_min 2.2546
_cell_volume 1001.2(2)
_computing_cell_refinement 'CrystalClear (Rigaku, 2004)'
_computing_data_collection 'CrystalClear (Rigaku, 2004)'
_computing_data_reduction 'CrystalClear (Rigaku, 2004)'
_computing_molecular_graphics 'SHELXTL (Sheldrick,2003)'
_computing_publication_material 'SHELXTL (Sheldrick,2003)'
_computing_structure_refinement 'SHELXL97 (Sheldrick, 1997)'
_computing_structure_solution 'SHELXS97 (Sheldrick, 1997)'
_diffrn_ambient_temperature 93(2)
_diffrn_measured_fraction_theta_full 0.994
_diffrn_measured_fraction_theta_max 0.991
_diffrn_measurement_device_type 'Rigaku Mercury CCD'
_diffrn_measurement_method '\w and \f scans'
_diffrn_radiation_monochromator confocal
_diffrn_radiation_source 'rotating anode'
_diffrn_radiation_type MoK\a
_diffrn_radiation_wavelength 0.71073
_diffrn_reflns_av_R_equivalents 0.0307
_diffrn_reflns_av_sigmaI/netI 0.0750
_diffrn_reflns_limit_h_max 9
_diffrn_reflns_limit_h_min -10
_diffrn_reflns_limit_k_max 10
_diffrn_reflns_limit_k_min -10
_diffrn_reflns_limit_l_max 19
_diffrn_reflns_limit_l_min -15
_diffrn_reflns_number 7092
_diffrn_reflns_theta_full 25.00
_diffrn_reflns_theta_max 25.75
_diffrn_reflns_theta_min 2.26
_exptl_absorpt_coefficient_mu 3.783
_exptl_absorpt_correction_T_max 0.570
_exptl_absorpt_correction_T_min 0.489
_exptl_absorpt_correction_type multi-scan
_exptl_absorpt_process_details '(CrystalClear; Rigaku, 2004)'
_exptl_crystal_colour Colorless
_exptl_crystal_density_diffrn 1.666
_exptl_crystal_density_method 'not measured'
_exptl_crystal_description Block
_exptl_crystal_F_000 500
_exptl_crystal_size_max 0.20
_exptl_crystal_size_mid 0.20
_exptl_crystal_size_min 0.15
_refine_diff_density_max 0.845
_refine_diff_density_min -0.818
_refine_ls_extinction_method none
_refine_ls_goodness_of_fit_ref 1.002
_refine_ls_hydrogen_treatment constr
_refine_ls_matrix_type full
_refine_ls_number_parameters 244
_refine_ls_number_reflns 3805
_refine_ls_number_restraints 0
_refine_ls_restrained_S_all 1.002
_refine_ls_R_factor_all 0.0543
_refine_ls_R_factor_gt 0.0394
_refine_ls_shift/su_max 0.001
_refine_ls_shift/su_mean 0.000
_refine_ls_structure_factor_coef Fsqd
_refine_ls_weighting_details 'calc w=1/[\s^2^(Fo^2^)+(0.0278P)^2^+0.0000P] where P=(Fo^2^+2Fc^2^)/3'
_refine_ls_weighting_scheme calc
_refine_ls_wR_factor_gt 0.0656
_refine_ls_wR_factor_ref 0.0720
_reflns_number_gt 3000
_reflns_number_total 3805
_reflns_threshold_expression >2\s(I)
_cod_data_source_file pv2051.cif
_cod_data_source_block I
_cod_depositor_comments
;
The following automatic conversions were performed:
'_symmetry_cell_setting' value 'Triclinic' changed to 'triclinic'
according to '/home/saulius/struct/CIF-dictionaries/cif_core.dic'
dictionary named 'cif_core.dic' version 2.4.1 from 2010-06-29.

Automatic conversion script
Id: cif_fix_enum 1527 2010-12-29 10:47:43Z saulius 

The following automatic conversions were performed:

'_symmetry_cell_setting' value 'Triclinic' changed to 'triclinic'
according to /home/saulius/struct/CIF-dictionaries/cif_core.dic
dictionary named 'cif_core.dic' version 2.4.1 from 2010-06-29.

Automatic conversion script
Id: cif_fix_values 1715 2011-07-08 13:25:40Z adriana 
;
_cod_database_code 2217255
_cod_database_fobs_code 2217255

loop_
_symmetry_equiv_pos_as_xyz
'x, y, z'
'-x, -y, -z'

loop_
_atom_site_type_symbol
_atom_site_label
_atom_site_fract_x
_atom_site_fract_y
_atom_site_fract_z
_atom_site_U_iso_or_equiv
_atom_site_adp_type
_atom_site_calc_flag
_atom_site_refinement_flags
_atom_site_occupancy
C C2 0.3921(4) 0.3495(4) 0.1438(2) 0.0194(8) Uani d . 1
H H2 0.3059 0.4106 0.1799 0.023 Uiso calc R 1
Se Se2 0.56063(4) 0.04366(4) 0.35534(2) 0.01561(11) Uani d . 1
Se Se1 0.26388(4) 0.37283(4) 0.37994(2) 0.01944(11) Uani d . 1
P P1 0.49881(10) 0.27352(10) 0.30698(6) 0.0137(2) Uani d . 1
O O1 0.8475(3) 0.2463(2) 0.29505(14) 0.0147(5) Uani d . 1
C C10 0.8065(4) 0.1527(4) 0.4568(2) 0.0163(8) Uani d . 1
H H10A 0.9283 0.1826 0.4598 0.020 Uiso calc R 1
H H10B 0.7710 0.0625 0.4999 0.020 Uiso calc R 1
C C18 0.9461(4) 0.0000(4) 0.3233(2) 0.0161(8) Uani d . 1
C C1 0.5138(4) 0.2689(4) 0.1839(2) 0.0151(7) Uani d . 1
C C12 0.7708(4) 0.4895(4) 0.2422(2) 0.0133(7) Uani d . 1
C C11 0.8112(4) 0.1176(4) 0.3592(2) 0.0159(8) Uani d . 1
C C8 0.7048(4) 0.4071(4) 0.4139(2) 0.0167(8) Uani d . 1
H H8A 0.6044 0.4773 0.4299 0.020 Uiso calc R 1
H H8B 0.8170 0.4596 0.4140 0.020 Uiso calc R 1
C C6 0.6430(4) 0.1821(4) 0.1293(2) 0.0176(8) Uani d . 1
H H6 0.7276 0.1285 0.1560 0.021 Uiso calc R 1
C C17 0.6750(4) 0.6216(4) 0.2523(2) 0.0180(8) Uani d . 1
H H17 0.5753 0.6289 0.3041 0.022 Uiso calc R 1
C C4 0.5238(5) 0.2527(4) -0.0025(2) 0.0275(9) Uani d . 1
H H4 0.5262 0.2462 -0.0660 0.033 Uiso calc R 1
C C5 0.6475(4) 0.1744(4) 0.0366(2) 0.0229(9) Uani d . 1
H H5 0.7353 0.1155 -0.0004 0.027 Uiso calc R 1
C C21 1.1979(4) -0.2146(4) 0.2626(2) 0.0217(9) Uani d . 1
H H21 1.2835 -0.2883 0.2412 0.026 Uiso calc R 1
C C9 0.6751(4) 0.2765(4) 0.4882(2) 0.0165(8) Uani d . 1
H H9A 0.6923 0.3096 0.5470 0.020 Uiso calc R 1
H H9B 0.5503 0.2389 0.4998 0.020 Uiso calc R 1
C C16 0.7245(4) 0.7418(4) 0.1872(2) 0.0207(8) Uani d . 1
H H16 0.6582 0.8310 0.1942 0.025 Uiso calc R 1
C C22 1.0516(4) -0.2490(4) 0.3370(2) 0.0228(9) Uani d . 1
H H22 1.0371 -0.3465 0.3672 0.027 Uiso calc R 1
C C14 0.9652(4) 0.6018(4) 0.1018(2) 0.0217(8) Uani d . 1
H H14 1.0655 0.5954 0.0501 0.026 Uiso calc R 1
C C19 1.0923(4) 0.0345(4) 0.2492(2) 0.0203(8) Uani d . 1
H H19 1.1063 0.1316 0.2184 0.024 Uiso calc R 1
C C3 0.3977(4) 0.3398(4) 0.0505(2) 0.0263(9) Uani d . 1
H H3 0.3141 0.3936 0.0232 0.032 Uiso calc R 1
C C23 0.9267(4) -0.1415(4) 0.3674(2) 0.0212(8) Uani d . 1
H H23 0.8271 -0.1652 0.4187 0.025 Uiso calc R 1
C C7 0.7176(4) 0.3607(4) 0.3169(2) 0.0134(7) Uani d . 1
C C13 0.9160(4) 0.4807(4) 0.1661(2) 0.0182(8) Uani d . 1
H H13 0.9817 0.3913 0.1582 0.022 Uiso calc R 1
C C15 0.8693(4) 0.7326(4) 0.1122(2) 0.0231(9) Uani d . 1
H H15 0.9035 0.8154 0.0678 0.028 Uiso calc R 1
C C20 1.2179(4) -0.0732(4) 0.2201(2) 0.0222(9) Uani d . 1
H H20 1.3195 -0.0488 0.1700 0.027 Uiso calc R 1

loop_
_atom_site_aniso_label
_atom_site_aniso_U_11
_atom_site_aniso_U_22
_atom_site_aniso_U_33
_atom_site_aniso_U_12
_atom_site_aniso_U_13
_atom_site_aniso_U_23
C2 0.0152(17) 0.022(2) 0.0206(19) 0.0026(15) -0.0049(15) 0.0004(15)
Se2 0.01333(18) 0.0149(2) 0.0184(2) -0.00064(13) -0.00467(15) 0.00179(14)
Se1 0.01320(18) 0.0222(2) 0.0215(2) 0.00329(14) -0.00123(15) -0.00340(15)
P1 0.0122(4) 0.0142(5) 0.0143(4) 0.0011(3) -0.0029(4) -0.0009(4)
O1 0.0150(11) 0.0130(14) 0.0160(12) 0.0019(9) -0.0046(10) 0.0014(10)
C10 0.0132(16) 0.022(2) 0.0150(17) -0.0037(14) -0.0056(14) 0.0009(14)
C18 0.0137(17) 0.017(2) 0.0194(18) 0.0013(14) -0.0081(16) -0.0017(15)
C1 0.0130(16) 0.015(2) 0.0170(18) -0.0060(14) -0.0038(15) 0.0000(14)
C12 0.0148(17) 0.013(2) 0.0144(17) -0.0021(13) -0.0074(15) 0.0001(14)
C11 0.0109(16) 0.015(2) 0.0220(19) 0.0024(14) -0.0047(15) -0.0018(15)
C8 0.0149(16) 0.021(2) 0.0146(17) -0.0017(14) -0.0035(15) -0.0047(15)
C6 0.0141(17) 0.022(2) 0.0169(18) 0.0010(15) -0.0032(15) -0.0030(15)
C17 0.0168(17) 0.020(2) 0.0191(18) 0.0008(15) -0.0074(15) -0.0034(15)
C4 0.029(2) 0.041(3) 0.0137(19) -0.0014(18) -0.0080(17) -0.0025(17)
C5 0.0192(18) 0.028(2) 0.0196(19) 0.0014(16) -0.0011(16) -0.0051(16)
C21 0.0178(18) 0.023(2) 0.027(2) 0.0077(15) -0.0098(17) -0.0090(16)
C9 0.0174(17) 0.019(2) 0.0137(17) 0.0009(14) -0.0047(15) -0.0009(14)
C16 0.0237(19) 0.014(2) 0.025(2) 0.0037(15) -0.0079(17) -0.0016(15)
C22 0.026(2) 0.016(2) 0.030(2) 0.0033(15) -0.0160(18) 0.0037(16)
C14 0.0199(18) 0.025(2) 0.0171(18) 0.0008(16) -0.0005(16) 0.0013(15)
C19 0.0184(18) 0.016(2) 0.025(2) 0.0001(15) -0.0035(16) 0.0009(15)
C3 0.027(2) 0.032(3) 0.023(2) 0.0042(17) -0.0144(18) 0.0028(17)
C23 0.0163(17) 0.025(2) 0.0233(19) 0.0024(15) -0.0087(16) 0.0031(16)
C7 0.0094(15) 0.012(2) 0.0198(18) 0.0029(13) -0.0047(14) -0.0054(14)
C13 0.0149(17) 0.019(2) 0.0201(18) 0.0013(15) -0.0033(16) -0.0024(15)
C15 0.026(2) 0.021(2) 0.0215(19) -0.0041(16) -0.0064(17) 0.0048(16)
C20 0.0136(17) 0.022(2) 0.028(2) 0.0002(15) 0.0006(16) -0.0033(16)

loop_
_atom_type_symbol
_atom_type_description
_atom_type_scat_dispersion_real
_atom_type_scat_dispersion_imag
_atom_type_scat_source
C C 0.0033 0.0016 'International Tables Vol C Tables 4.2.6.8 and 6.1.1.4'
H H 0.0000 0.0000 'International Tables Vol C Tables 4.2.6.8 and 6.1.1.4'
P P 0.1023 0.0942 'International Tables Vol C Tables 4.2.6.8 and 6.1.1.4'
Se Se -0.0929 2.2259 'International Tables Vol C Tables 4.2.6.8 and 6.1.1.4'
O O 0.0106 0.0060 'International Tables Vol C Tables 4.2.6.8 and 6.1.1.4'

loop_
_geom_angle_atom_site_label_1
_geom_angle_atom_site_label_2
_geom_angle_atom_site_label_3
_geom_angle
C3 C2 C1 119.6(3)
C3 C2 H2 120.2
C1 C2 H2 120.2
C11 Se2 P1 88.68(9)
C1 P1 C7 106.71(14)
C1 P1 Se1 113.82(10)
C7 P1 Se1 114.85(10)
C1 P1 Se2 105.00(11)
C7 P1 Se2 95.97(10)
Se1 P1 Se2 118.47(4)
C11 O1 C7 113.5(2)
C11 C10 C9 111.9(3)
C11 C10 H10A 109.2
C9 C10 H10A 109.2
C11 C10 H10B 109.2
C9 C10 H10B 109.2
H10A C10 H10B 107.9
C23 C18 C19 119.7(3)
C23 C18 C11 119.6(3)
C19 C18 C11 120.6(3)
C2 C1 C6 119.7(3)
C2 C1 P1 119.6(2)
C6 C1 P1 120.7(2)
C13 C12 C17 119.1(3)
C13 C12 C7 121.7(3)
C17 C12 C7 119.2(3)
O1 C11 C10 111.8(3)
O1 C11 C18 108.3(2)
C10 C11 C18 113.8(3)
O1 C11 Se2 105.63(19)
C10 C11 Se2 109.0(2)
C18 C11 Se2 107.8(2)
C7 C8 C9 113.0(3)
C7 C8 H8A 109.0
C9 C8 H8A 109.0
C7 C8 H8B 109.0
C9 C8 H8B 109.0
H8A C8 H8B 107.8
C5 C6 C1 120.0(3)
C5 C6 H6 120.0
C1 C6 H6 120.0
C16 C17 C12 120.3(3)
C16 C17 H17 119.8
C12 C17 H17 119.8
C3 C4 C5 120.3(3)
C3 C4 H4 119.9
C5 C4 H4 119.9
C6 C5 C4 120.1(3)
C6 C5 H5 120.0
C4 C5 H5 120.0
C20 C21 C22 119.4(3)
C20 C21 H21 120.3
C22 C21 H21 120.3
C10 C9 C8 110.4(3)
C10 C9 H9A 109.6
C8 C9 H9A 109.6
C10 C9 H9B 109.6
C8 C9 H9B 109.6
H9A C9 H9B 108.1
C15 C16 C17 120.3(3)
C15 C16 H16 119.9
C17 C16 H16 119.9
C23 C22 C21 120.0(3)
C23 C22 H22 120.0
C21 C22 H22 120.0
C13 C14 C15 120.4(3)
C13 C14 H14 119.8
C15 C14 H14 119.8
C20 C19 C18 119.6(3)
C20 C19 H19 120.2
C18 C19 H19 120.2
C4 C3 C2 120.4(3)
C4 C3 H3 119.8
C2 C3 H3 119.8
C18 C23 C22 120.3(3)
C18 C23 H23 119.9
C22 C23 H23 119.9
O1 C7 C8 110.9(3)
O1 C7 C12 107.9(2)
C8 C7 C12 112.2(3)
O1 C7 P1 104.0(2)
C8 C7 P1 112.1(2)
C12 C7 P1 109.4(2)
C14 C13 C12 120.2(3)
C14 C13 H13 119.9
C12 C13 H13 119.9
C16 C15 C14 119.7(3)
C16 C15 H15 120.1
C14 C15 H15 120.1
C21 C20 C19 121.0(3)
C21 C20 H20 119.5
C19 C20 H20 119.5

loop_
_geom_bond_atom_site_label_1
_geom_bond_atom_site_label_2
_geom_bond_distance
C2 C3 1.391(5)
C2 C1 1.395(4)
C2 H2 0.9500
Se2 C11 2.062(3)
Se2 P1 2.2278(10)
Se1 P1 2.0995(9)
P1 C1 1.814(3)
P1 C7 1.909(3)
O1 C11 1.425(4)
O1 C7 1.432(3)
C10 C11 1.509(4)
C10 C9 1.525(4)
C10 H10A 0.9900
C10 H10B 0.9900
C18 C23 1.381(5)
C18 C19 1.384(4)
C18 C11 1.514(4)
C1 C6 1.400(4)
C12 C13 1.387(4)
C12 C17 1.396(4)
C12 C7 1.525(4)
C8 C7 1.521(4)
C8 C9 1.526(4)
C8 H8A 0.9900
C8 H8B 0.9900
C6 C5 1.381(4)
C6 H6 0.9500
C17 C16 1.384(5)
C17 H17 0.9500
C4 C3 1.377(5)
C4 C5 1.389(5)
C4 H4 0.9500
C5 H5 0.9500
C21 C20 1.371(5)
C21 C22 1.387(5)
C21 H21 0.9500
C9 H9A 0.9900
C9 H9B 0.9900
C16 C15 1.375(4)
C16 H16 0.9500
C22 C23 1.383(5)
C22 H22 0.9500
C14 C13 1.383(4)
C14 C15 1.387(5)
C14 H14 0.9500
C19 C20 1.383(4)
C19 H19 0.9500
C3 H3 0.9500
C23 H23 0.9500
C13 H13 0.9500
C15 H15 0.9500
C20 H20 0.9500

loop_
_geom_torsion_atom_site_label_1
_geom_torsion_atom_site_label_2
_geom_torsion_atom_site_label_3
_geom_torsion_atom_site_label_4
_geom_torsion
C11 Se2 P1 C1 104.65(14)
C11 Se2 P1 C7 -4.46(13)
C11 Se2 P1 Se1 -126.97(10)
C3 C2 C1 C6 1.6(5)
C3 C2 C1 P1 -176.7(3)
C7 P1 C1 C2 -117.1(3)
Se1 P1 C1 C2 10.6(3)
Se2 P1 C1 C2 141.8(3)
C7 P1 C1 C6 64.7(3)
Se1 P1 C1 C6 -167.6(2)
Se2 P1 C1 C6 -36.4(3)
C7 O1 C11 C10 -59.4(3)
C7 O1 C11 C18 174.3(3)
C7 O1 C11 Se2 59.0(3)
C9 C10 C11 O1 54.2(3)
C9 C10 C11 C18 177.4(3)
C9 C10 C11 Se2 -62.2(3)
C23 C18 C11 O1 -172.4(3)
C19 C18 C11 O1 10.1(4)
C23 C18 C11 C10 62.5(4)
C19 C18 C11 C10 -115.0(3)
C23 C18 C11 Se2 -58.5(4)
C19 C18 C11 Se2 124.0(3)
P1 Se2 C11 O1 -24.59(19)
P1 Se2 C11 C10 95.7(2)
P1 Se2 C11 C18 -140.2(2)
C2 C1 C6 C5 -1.2(5)
P1 C1 C6 C5 177.0(3)
C13 C12 C17 C16 -0.1(5)
C7 C12 C17 C16 177.8(3)
C1 C6 C5 C4 0.0(5)
C3 C4 C5 C6 0.8(6)
C11 C10 C9 C8 -48.4(4)
C7 C8 C9 C10 47.9(4)
C12 C17 C16 C15 -0.4(5)
C20 C21 C22 C23 0.5(5)
C23 C18 C19 C20 -0.2(5)
C11 C18 C19 C20 177.3(3)
C5 C4 C3 C2 -0.4(6)
C1 C2 C3 C4 -0.8(5)
C19 C18 C23 C22 -0.7(5)
C11 C18 C23 C22 -178.2(3)
C21 C22 C23 C18 0.5(5)
C11 O1 C7 C8 57.7(3)
C11 O1 C7 C12 -179.0(3)
C11 O1 C7 P1 -63.0(3)
C9 C8 C7 O1 -52.0(3)
C9 C8 C7 C12 -172.7(2)
C9 C8 C7 P1 63.7(3)
C13 C12 C7 O1 3.9(4)
C17 C12 C7 O1 -173.9(3)
C13 C12 C7 C8 126.3(3)
C17 C12 C7 C8 -51.5(4)
C13 C12 C7 P1 -108.6(3)
C17 C12 C7 P1 73.6(3)
C1 P1 C7 O1 -74.6(2)
Se1 P1 C7 O1 158.24(15)
Se2 P1 C7 O1 33.03(19)
C1 P1 C7 C8 165.6(2)
Se1 P1 C7 C8 38.4(3)
Se2 P1 C7 C8 -86.8(2)
C1 P1 C7 C12 40.4(3)
Se1 P1 C7 C12 -86.7(2)
Se2 P1 C7 C12 148.1(2)
C15 C14 C13 C12 -0.6(5)
C17 C12 C13 C14 0.6(5)
C7 C12 C13 C14 -177.2(3)
C17 C16 C15 C14 0.4(5)
C13 C14 C15 C16 0.2(6)
C22 C21 C20 C19 -1.4(5)
C18 C19 C20 C21 1.3(6)
